data_4518870
loop_
_publ_author_name
'Medina-Mercado, Ignacio'
'Colin-Molina, Abraham'
'Barquera-Lozada, Jos\'e Enrique'
'Rodr\'iguez-Molina, Braulio'
'Porcel, Susana'

_publ_contact_author
;
      'Susana Porcel'
      Instituto de Qu\'imica,
      Universidad Aut\'onoma de M\'exico,
      Circuito Exterior,
      Cuidad Universitaria.
      04510 Ciudad de M\'exico,
      M\'exico  
      
;
_publ_section_title
;
 Gold-Catalyzed Ascorbic Acid-Induced Arylative Carbocyclization of
 Alkynes with Aryldiazonium Tetrafluoroborates
;
_journal_name_full 'ACS Catalysis'
_journal_page_first 8968
_journal_page_last 8977
_journal_paper_doi 10.1021/acscatal.1c01826
_journal_year 2021
_chemical_formula_sum 'C22 H17 N O4'
_chemical_formula_weight 359.36
_space_group_crystal_system monoclinic
_space_group_IT_number 4
_space_group_name_Hall 'P 2yb'
_space_group_name_H-M_alt 'P 1 21 1'
_atom_sites_solution_hydrogens geom
_audit_creation_method SHELXL-2018/3
_cell_angle_alpha 90
_cell_angle_beta 95.8710(10)
_cell_angle_gamma 90
_cell_formula_units_Z 4
_cell_length_a 5.9302(3)
_cell_length_b 21.3945(10)
_cell_length_c 13.9168(6)
_cell_measurement_reflns_used 9679
_cell_measurement_temperature 150(2)
_cell_measurement_theta_max 30.10
_cell_measurement_theta_min 2.41
_cell_volume 1756.41(14)
_computing_cell_refinement 'APEX3 v2018.1-0(Bruker, 2018)'
_computing_data_collection 'APEX3 v2018.1-0(Bruker, 2018)'
_computing_data_reduction 'SAINT V8.38A (Bruker, 2014)'
_computing_molecular_graphics 'SHELXLe (H&#x00C2;&#x00B8;bschle et al, 2011)'
_computing_publication_material 'CIFTAB V 2013/2 (Sheldrick, 2013)'
_computing_structure_refinement 'SHELXL-2018/3 (Sheldrick, 2018)'
_computing_structure_solution 'SHELXT 2018/2 (Sheldrick, 2018)'
_diffrn_ambient_temperature 150(2)
_diffrn_detector_area_resol_mean 52.0833
_diffrn_measured_fraction_theta_full 0.999
_diffrn_measured_fraction_theta_max 0.999
_diffrn_measurement_device_type 'Bruker D8 Venture \k geometry diffractometer 208039-1'
_diffrn_measurement_method '\f and \w-scans'
_diffrn_radiation_monochromator 'Helios multilayer mirror'
_diffrn_radiation_source 'micro-focus X-ray source'
_diffrn_radiation_type MoK\a
_diffrn_radiation_wavelength 0.71073
_diffrn_reflns_av_R_equivalents 0.0698
_diffrn_reflns_av_unetI/netI 0.0689
_diffrn_reflns_Laue_measured_fraction_full 0.999
_diffrn_reflns_Laue_measured_fraction_max 0.999
_diffrn_reflns_limit_h_max 8
_diffrn_reflns_limit_h_min -8
_diffrn_reflns_limit_k_max 29
_diffrn_reflns_limit_k_min -29
_diffrn_reflns_limit_l_max 19
_diffrn_reflns_limit_l_min -19
_diffrn_reflns_number 44739
_diffrn_reflns_point_group_measured_fraction_full 0.999
_diffrn_reflns_point_group_measured_fraction_max 0.999
_diffrn_reflns_theta_full 25.242
_diffrn_reflns_theta_max 29.574
_diffrn_reflns_theta_min 2.406
_exptl_absorpt_coefficient_mu 0.094
_exptl_absorpt_correction_T_max 0.7460
_exptl_absorpt_correction_T_min 0.6713
_exptl_absorpt_correction_type multi-scan
_exptl_absorpt_process_details '(Sheldrick, 2012)'
_exptl_crystal_colour yellow
_exptl_crystal_density_diffrn 1.359
_exptl_crystal_description prism
_exptl_crystal_F_000 752
_exptl_crystal_size_max 0.328
_exptl_crystal_size_mid 0.169
_exptl_crystal_size_min 0.056
_refine_diff_density_max 0.321
_refine_diff_density_min -0.204
_refine_diff_density_rms 0.052
_refine_ls_abs_structure_details
;
 Flack x determined using 2402 quotients [(I+)-(I-)]/[(I+)+(I-)]
 (Parsons, Flack and Wagner, Acta Cryst. B69 (2013) 249-259).
;
_refine_ls_abs_structure_Flack 0.0(5)
_refine_ls_extinction_method none
_refine_ls_goodness_of_fit_ref 1.023
_refine_ls_hydrogen_treatment constr
_refine_ls_matrix_type full
_refine_ls_number_parameters 489
_refine_ls_number_reflns 9844
_refine_ls_number_restraints 1
_refine_ls_restrained_S_all 1.023
_refine_ls_R_factor_all 0.1011
_refine_ls_R_factor_gt 0.0546
_refine_ls_shift/su_max 0.000
_refine_ls_shift/su_mean 0.000
_refine_ls_structure_factor_coef Fsqd
_refine_ls_weighting_details 'w=1/[\s^2^(Fo^2^)+(0.0484P)^2^+0.3969P] where P=(Fo^2^+2Fc^2^)/3'
_refine_ls_weighting_scheme calc
_refine_ls_wR_factor_gt 0.1044
_refine_ls_wR_factor_ref 0.1208
_reflns_Friedel_coverage 0.950
_reflns_Friedel_fraction_full 0.999
_reflns_Friedel_fraction_max 0.999
_reflns_number_gt 6591
_reflns_number_total 9844
_reflns_threshold_expression 'I > 2\s(I)'
_cod_data_source_file cs1c01826_si_003.cif
_cod_data_source_block 034RMB20_a
_cod_original_sg_symbol_H-M 'P 21'
_cod_database_code 4518870
_shelx_shelxl_version_number 2018/3
_shelx_space_group_comment
;
The symmetry employed for this shelxl refinement is uniquely defined
by the following loop, which should always be used as a source of
symmetry information in preference to the above space-group names.
They are only intended as comments.
;
_shelx_estimated_absorpt_t_min 0.970
_shelx_estimated_absorpt_t_max 0.995

loop_
_space_group_symop_operation_xyz
'x, y, z'
'-x, y+1/2, -z'

loop_
_atom_site_label
_atom_site_type_symbol
_atom_site_fract_x
_atom_site_fract_y
_atom_site_fract_z
_atom_site_U_iso_or_equiv
_atom_site_adp_type
_atom_site_occupancy
_atom_site_site_symmetry_order
_atom_site_calc_flag
_atom_site_refinement_flags_posn
_atom_site_refinement_flags_adp
_atom_site_refinement_flags_occupancy
_atom_site_disorder_assembly
_atom_site_disorder_group
O001 O 0.1954(4) 0.40382(11) 0.79846(17) 0.0288(6) Uani 1 1 d . . . . .
O1 O -0.0180(6) 0.28455(13) 0.6526(2) 0.0588(10) Uani 1 1 d . . . . .
O002 O 0.5594(4) 0.26846(11) 0.15445(18) 0.0322(6) Uani 1 1 d . . . . .
O2 O 0.8636(5) 0.72495(13) 0.6278(2) 0.0506(8) Uani 1 1 d . . . . .
O003 O 0.3484(4) 0.73235(11) 1.13619(19) 0.0321(6) Uani 1 1 d . . . . .
N3 N 0.9385(6) 0.67230(16) 0.6430(2) 0.0352(8) Uani 1 1 d . . . . .
O004 O 0.6963(4) 0.59936(12) 0.48540(19) 0.0314(6) Uani 1 1 d . . . . .
N4 N -0.0814(5) 0.33816(15) 0.6371(2) 0.0333(8) Uani 1 1 d . . . . .
O005 O -0.2495(4) 0.36047(13) 0.6685(2) 0.0385(7) Uani 1 1 d . . . . .
O006 O 1.1126(4) 0.65282(14) 0.6135(2) 0.0459(8) Uani 1 1 d . . . . .
C00B C 0.2849(5) 0.51028(15) 0.9147(2) 0.0210(7) Uani 1 1 d . . . . .
C00C C 0.5607(6) 0.32308(15) 0.2063(3) 0.0240(7) Uani 1 1 d . . . . .
C00D C 0.5951(5) 0.43244(15) 0.3151(2) 0.0221(7) Uani 1 1 d . . . . .
C00E C 0.7584(6) 0.54131(15) 0.3426(2) 0.0221(7) Uani 1 1 d . . . . .
C00F C 0.7927(6) 0.59468(15) 0.4003(3) 0.0250(8) Uani 1 1 d . . . . .
C00G C 0.8780(6) 0.53742(17) 0.2614(3) 0.0265(8) Uani 1 1 d . . . . .
H00G H 0.857492 0.501945 0.220414 0.032 Uiso 1 1 calc R U . . .
C00H C 0.3429(6) 0.67800(14) 1.0851(3) 0.0220(7) Uani 1 1 d . . . . .
C00I C 0.3287(6) 0.45824(15) 0.4872(2) 0.0226(7) Uani 1 1 d . . . . .
C00J C 0.5171(6) 0.63448(16) 1.0907(3) 0.0251(7) Uani 1 1 d . . . . .
H00J H 0.651248 0.641205 1.132848 0.030 Uiso 1 1 calc R U . . .
C00K C 0.7572(6) 0.33526(16) 0.2665(2) 0.0252(8) Uani 1 1 d . . . . .
H00K H 0.878731 0.306144 0.271150 0.030 Uiso 1 1 calc R U . . .
C00L C 0.7753(6) 0.39000(15) 0.3199(2) 0.0233(7) Uani 1 1 d . . . . .
H00L H 0.910974 0.398790 0.359968 0.028 Uiso 1 1 calc R U . . .
C00M C 0.3003(5) 0.56921(15) 0.9730(2) 0.0213(7) Uani 1 1 d . . . . .
C00N C 0.0550(6) 0.37873(16) 0.5813(3) 0.0251(7) Uani 1 1 d . . . . .
C00O C 0.4809(5) 0.50328(16) 0.4452(2) 0.0225(7) Uani 1 1 d . . . . .
C00P C 0.6087(5) 0.49185(15) 0.3721(2) 0.0213(7) Uani 1 1 d . . . . .
C00Q C 0.7547(6) 0.52776(17) 0.7626(2) 0.0247(7) Uani 1 1 d . . . . .
H00Q H 0.804614 0.485852 0.772572 0.030 Uiso 1 1 calc R U . . .
C00R C 0.4028(6) 0.41883(17) 0.2551(3) 0.0278(8) Uani 1 1 d . . . . .
H00R H 0.279620 0.447420 0.251326 0.033 Uiso 1 1 calc R U . . .
C00S C 0.8847(6) 0.56893(18) 0.7144(3) 0.0268(8) Uani 1 1 d . . . . .
H00S H 1.024407 0.555914 0.693019 0.032 Uiso 1 1 calc R U . . .
C00T C 0.1018(6) 0.40730(16) 0.8846(2) 0.0244(7) Uani 1 1 d . . . . .
C00U C 0.5516(6) 0.54663(16) 0.7967(2) 0.0225(7) Uani 1 1 d . . . . .
C00V C -0.0421(6) 0.35941(16) 0.9057(3) 0.0279(8) Uani 1 1 d . . . . .
H00V H -0.063500 0.324188 0.864205 0.033 Uiso 1 1 calc R U . . .
C00W C 0.4938(6) 0.58116(16) 1.0342(3) 0.0253(8) Uani 1 1 d . . . . .
H00W H 0.614721 0.551864 1.037655 0.030 Uiso 1 1 calc R U . . .
C00X C 0.4075(5) 0.50026(15) 0.8401(2) 0.0214(7) Uani 1 1 d . . . . .
C00Y C 0.3788(6) 0.39414(15) 0.4966(3) 0.0267(8) Uani 1 1 d . . . . .
H00Y H 0.508018 0.377880 0.470010 0.032 Uiso 1 1 calc R U . . .
C00Z C 0.1390(5) 0.45964(15) 0.9438(3) 0.0225(7) Uani 1 1 d . . . . .
C010 C 0.1473(6) 0.66643(16) 1.0250(3) 0.0260(8) Uani 1 1 d . . . . .
H010 H 0.027106 0.695979 1.021282 0.031 Uiso 1 1 calc R U . . .
C011 C 0.1341(6) 0.48022(16) 0.5252(2) 0.0237(7) Uani 1 1 d . . . . .
H011 H 0.096276 0.523297 0.519396 0.028 Uiso 1 1 calc R U . . .
C012 C 0.2438(6) 0.35465(16) 0.5435(3) 0.0275(8) Uani 1 1 d . . . . .
H012 H 0.279577 0.311468 0.549963 0.033 Uiso 1 1 calc R U . . .
C013 C 0.3822(6) 0.36482(17) 0.1998(3) 0.0289(8) Uani 1 1 d . . . . .
H013 H 0.247967 0.356691 0.158398 0.035 Uiso 1 1 calc R U . . .
C014 C 0.1238(6) 0.61267(16) 0.9704(3) 0.0251(8) Uani 1 1 d . . . . .
H014 H -0.013456 0.605070 0.930672 0.030 Uiso 1 1 calc R U . . .
C015 C 0.4819(6) 0.60842(16) 0.7802(3) 0.0275(8) Uani 1 1 d . . . . .
H015 H 0.346024 0.622413 0.803904 0.033 Uiso 1 1 calc R U . . .
C016 C 0.0220(6) 0.46236(17) 1.0260(3) 0.0267(8) Uani 1 1 d . . . . .
H016 H 0.043467 0.497385 1.067868 0.032 Uiso 1 1 calc R U . . .
C017 C 0.9365(6) 0.64212(16) 0.3783(3) 0.0299(8) Uani 1 1 d . . . . .
H017 H 0.955904 0.678047 0.418386 0.036 Uiso 1 1 calc R U . . .
C018 C 0.4065(6) 0.43554(16) 0.7963(3) 0.0277(8) Uani 1 1 d . . . . .
H01A H 0.441425 0.438938 0.728440 0.033 Uiso 1 1 calc R U . . .
H01B H 0.527788 0.410332 0.831866 0.033 Uiso 1 1 calc R U . . .
C019 C 0.4832(6) 0.56831(16) 0.4877(3) 0.0285(8) Uani 1 1 d . . . . .
H01C H 0.363247 0.593578 0.451424 0.034 Uiso 1 1 calc R U . . .
H01D H 0.447351 0.565598 0.555533 0.034 Uiso 1 1 calc R U . . .
C01A C 0.8069(6) 0.62917(17) 0.6983(3) 0.0268(8) Uani 1 1 d . . . . .
C01B C -0.0033(6) 0.44060(16) 0.5708(2) 0.0254(8) Uani 1 1 d . . . . .
H01E H -0.137250 0.455895 0.594664 0.030 Uiso 1 1 calc R U . . .
C01C C 1.0259(6) 0.58425(16) 0.2394(3) 0.0310(8) Uani 1 1 d . . . . .
H01F H 1.108810 0.580198 0.184872 0.037 Uiso 1 1 calc R U . . .
C01D C 1.0522(6) 0.63685(17) 0.2971(3) 0.0310(8) Uani 1 1 d . . . . .
H01G H 1.150159 0.669524 0.281068 0.037 Uiso 1 1 calc R U . . .
C01E C -0.1544(6) 0.36333(17) 0.9879(3) 0.0306(8) Uani 1 1 d . . . . .
H01H H -0.252080 0.330449 1.003358 0.037 Uiso 1 1 calc R U . . .
C01F C -0.1246(6) 0.41517(17) 1.0477(3) 0.0314(9) Uani 1 1 d . . . . .
H01I H -0.204345 0.418307 1.103346 0.038 Uiso 1 1 calc R U . . .
C01G C 0.6064(6) 0.64985(17) 0.7298(3) 0.0293(8) Uani 1 1 d . . . . .
H01J H 0.555084 0.691419 0.717447 0.035 Uiso 1 1 calc R U . . .
C01H C 0.5435(7) 0.74576(18) 1.2008(3) 0.0383(10) Uani 1 1 d . . . . .
H01K H 0.676501 0.748584 1.164645 0.057 Uiso 1 1 calc R U . . .
H01L H 0.566531 0.712348 1.248999 0.057 Uiso 1 1 calc R U . . .
H01M H 0.522135 0.785606 1.233432 0.057 Uiso 1 1 calc R U . . .
C01I C 0.3601(7) 0.25506(19) 0.0919(3) 0.0401(10) Uani 1 1 d . . . . .
H01N H 0.337255 0.287650 0.042405 0.060 Uiso 1 1 calc R U . . .
H01O H 0.229130 0.253868 0.129484 0.060 Uiso 1 1 calc R U . . .
H01P H 0.376794 0.214453 0.060860 0.060 Uiso 1 1 calc R U . . .

loop_
_atom_site_aniso_label
_atom_site_aniso_U_11
_atom_site_aniso_U_22
_atom_site_aniso_U_33
_atom_site_aniso_U_23
_atom_site_aniso_U_13
_atom_site_aniso_U_12
O001 0.0323(13) 0.0296(13) 0.0258(13) -0.0060(11) 0.0091(11) -0.0061(11)
O1 0.080(2) 0.0242(14) 0.079(3) 0.0085(15) 0.044(2) 0.0013(15)
O002 0.0405(15) 0.0227(12) 0.0336(15) -0.0066(11) 0.0051(12) -0.0032(11)
O2 0.064(2) 0.0293(15) 0.062(2) 0.0006(14) 0.0209(17) -0.0129(15)
O003 0.0384(14) 0.0221(12) 0.0352(16) -0.0063(11) 0.0003(12) 0.0037(11)
N3 0.0382(19) 0.038(2) 0.0303(19) 0.0001(15) 0.0064(15) -0.0145(15)
O004 0.0393(15) 0.0292(14) 0.0276(15) -0.0039(12) 0.0121(12) -0.0091(12)
N4 0.0387(19) 0.0281(17) 0.0349(19) -0.0005(15) 0.0129(16) -0.0058(14)
O005 0.0320(14) 0.0451(16) 0.0407(17) 0.0055(13) 0.0145(13) -0.0021(13)
O006 0.0301(15) 0.064(2) 0.0460(19) 0.0104(15) 0.0131(14) -0.0079(14)
C00B 0.0218(16) 0.0198(16) 0.0215(17) 0.0019(14) 0.0019(14) 0.0016(13)
C00C 0.0279(18) 0.0202(16) 0.0251(19) 0.0006(14) 0.0085(15) -0.0029(14)
C00D 0.0250(18) 0.0216(16) 0.0210(17) 0.0017(14) 0.0088(14) 0.0010(14)
C00E 0.0227(17) 0.0208(16) 0.0224(18) 0.0043(14) 0.0007(14) 0.0029(14)
C00F 0.0289(18) 0.0237(17) 0.0225(19) 0.0013(15) 0.0036(15) 0.0016(15)
C00G 0.033(2) 0.0242(17) 0.0223(19) -0.0010(15) 0.0054(15) -0.0015(15)
C00H 0.0284(18) 0.0155(15) 0.0233(18) 0.0025(14) 0.0087(15) 0.0005(14)
C00I 0.0255(17) 0.0230(17) 0.0191(18) -0.0006(14) 0.0020(14) 0.0005(14)
C00J 0.0234(17) 0.0234(17) 0.0279(19) -0.0012(15) -0.0006(15) -0.0016(14)
C00K 0.0272(18) 0.0242(17) 0.0252(19) 0.0031(15) 0.0074(15) 0.0069(14)
C00L 0.0228(17) 0.0251(17) 0.0218(17) 0.0015(14) 0.0012(14) -0.0002(14)
C00M 0.0231(17) 0.0213(16) 0.0205(17) 0.0008(14) 0.0071(14) -0.0011(13)
C00N 0.0285(18) 0.0256(17) 0.0218(18) -0.0006(14) 0.0059(15) -0.0041(14)
C00O 0.0238(17) 0.0218(16) 0.0216(17) 0.0019(14) 0.0006(14) 0.0007(14)
C00P 0.0231(17) 0.0203(16) 0.0203(18) 0.0019(13) 0.0010(14) 0.0020(13)
C00Q 0.0254(17) 0.0269(17) 0.0215(18) -0.0026(14) 0.0017(14) 0.0019(15)
C00R 0.0266(18) 0.0238(18) 0.033(2) -0.0008(16) 0.0052(16) 0.0047(14)
C00S 0.0205(17) 0.037(2) 0.0232(19) -0.0044(16) 0.0054(15) -0.0036(15)
C00T 0.0262(18) 0.0248(17) 0.0225(18) 0.0022(14) 0.0037(14) 0.0024(14)
C00U 0.0238(17) 0.0251(17) 0.0184(17) -0.0020(14) 0.0011(14) -0.0005(14)
C00V 0.033(2) 0.0237(17) 0.027(2) 0.0017(15) 0.0031(16) 0.0002(16)
C00W 0.0224(17) 0.0225(17) 0.031(2) 0.0006(15) 0.0049(15) 0.0048(14)
C00X 0.0220(16) 0.0213(16) 0.0211(17) -0.0034(14) 0.0032(14) 0.0006(14)
C00Y 0.0293(18) 0.0245(17) 0.0275(19) -0.0004(15) 0.0089(15) 0.0041(15)
C00Z 0.0236(17) 0.0218(16) 0.0220(17) 0.0022(14) 0.0027(14) 0.0001(14)
C010 0.0267(18) 0.0243(18) 0.028(2) 0.0000(15) 0.0052(16) 0.0090(15)
C011 0.0258(17) 0.0220(16) 0.0235(18) 0.0000(14) 0.0039(14) 0.0026(14)
C012 0.036(2) 0.0198(16) 0.0276(19) 0.0024(14) 0.0076(16) 0.0036(15)
C013 0.0259(19) 0.0306(19) 0.030(2) -0.0034(16) 0.0022(16) -0.0013(15)
C014 0.0234(17) 0.0288(19) 0.0235(19) 0.0000(15) 0.0046(15) 0.0023(15)
C015 0.0293(18) 0.0267(18) 0.028(2) -0.0015(15) 0.0080(16) 0.0000(15)
C016 0.0333(19) 0.0263(18) 0.0214(19) -0.0010(15) 0.0066(15) -0.0007(15)
C017 0.038(2) 0.0245(18) 0.028(2) -0.0014(15) 0.0048(17) -0.0030(16)
C018 0.0295(19) 0.0254(18) 0.030(2) -0.0035(15) 0.0123(16) -0.0008(15)
C019 0.0314(19) 0.0264(18) 0.029(2) -0.0042(16) 0.0068(16) -0.0008(15)
C01A 0.0285(18) 0.0319(18) 0.0204(18) -0.0007(15) 0.0046(15) -0.0098(15)
C01B 0.0262(18) 0.0282(18) 0.0224(18) 0.0001(15) 0.0062(15) 0.0015(14)
C01C 0.035(2) 0.033(2) 0.027(2) 0.0056(16) 0.0111(17) -0.0018(16)
C01D 0.035(2) 0.0266(19) 0.032(2) 0.0058(16) 0.0061(17) -0.0041(16)
C01E 0.0322(19) 0.0277(18) 0.033(2) 0.0063(16) 0.0079(17) -0.0050(16)
C01F 0.037(2) 0.032(2) 0.027(2) 0.0042(16) 0.0120(17) -0.0013(16)
C01G 0.0334(19) 0.0255(18) 0.029(2) -0.0024(15) 0.0061(16) 0.0010(15)
C01H 0.039(2) 0.032(2) 0.042(2) -0.0122(18) -0.0040(19) -0.0052(17)
C01I 0.048(2) 0.037(2) 0.036(2) -0.0124(19) 0.004(2) -0.0056(19)

loop_
_atom_type_symbol
_atom_type_description
_atom_type_scat_dispersion_real
_atom_type_scat_dispersion_imag
_atom_type_scat_source
C C 0.0033 0.0016 'International Tables Vol C Tables 4.2.6.8 and 6.1.1.4'
H H 0.0000 0.0000 'International Tables Vol C Tables 4.2.6.8 and 6.1.1.4'
N N 0.0061 0.0033 'International Tables Vol C Tables 4.2.6.8 and 6.1.1.4'
O O 0.0106 0.0060 'International Tables Vol C Tables 4.2.6.8 and 6.1.1.4'

loop_
_geom_angle_atom_site_label_1
_geom_angle_atom_site_label_2
_geom_angle_atom_site_label_3
_geom_angle
_geom_angle_site_symmetry_1
_geom_angle_site_symmetry_3
_geom_angle_publ_flag
C00T O001 C018 115.2(3) . . ?
C00C O002 C01I 116.9(3) . . ?
C00H O003 C01H 118.5(3) . . ?
O2 N3 O006 124.1(3) . . ?
O2 N3 C01A 117.7(3) . . ?
O006 N3 C01A 118.2(3) . . ?
C00F O004 C019 115.7(3) . . ?
O1 N4 O005 123.4(3) . . ?
O1 N4 C00N 118.4(3) . . ?
O005 N4 C00N 118.2(3) . . ?
C00X C00B C00Z 118.4(3) . . ?
C00X C00B C00M 123.1(3) . . ?
C00Z C00B C00M 118.4(3) . . ?
O002 C00C C013 123.6(3) . . ?
O002 C00C C00K 115.8(3) . . ?
C013 C00C C00K 120.5(3) . . ?
C00R C00D C00L 118.3(3) . . ?
C00R C00D C00P 119.9(3) . . ?
C00L C00D C00P 121.8(3) . . ?
C00G C00E C00F 117.2(3) . . ?
C00G C00E C00P 123.7(3) . . ?
C00F C00E C00P 119.0(3) . . ?
O004 C00F C017 117.4(3) . . ?
O004 C00F C00E 120.4(3) . . ?
C017 C00F C00E 122.0(3) . . ?
C01C C00G C00E 121.4(3) . . ?
O003 C00H C010 116.3(3) . . ?
O003 C00H C00J 124.5(3) . . ?
C010 C00H C00J 119.2(3) . . ?
C011 C00I C00Y 117.9(3) . . ?
C011 C00I C00O 119.3(3) . . ?
C00Y C00I C00O 122.7(3) . . ?
C00W C00J C00H 119.4(3) . . ?
C00L C00K C00C 119.8(3) . . ?
C00K C00L C00D 120.4(3) . . ?
C00W C00M C014 117.8(3) . . ?
C00W C00M C00B 119.4(3) . . ?
C014 C00M C00B 122.8(3) . . ?
C01B C00N C012 121.6(3) . . ?
C01B C00N N4 118.8(3) . . ?
C012 C00N N4 119.6(3) . . ?
C00P C00O C00I 126.2(3) . . ?
C00P C00O C019 118.5(3) . . ?
C00I C00O C019 115.2(3) . . ?
C00O C00P C00E 118.8(3) . . ?
C00O C00P C00D 123.3(3) . . ?
C00E C00P C00D 117.8(3) . . ?
C00S C00Q C00U 121.4(3) . . ?
C00D C00R C013 122.3(3) . . ?
C01A C00S C00Q 118.6(3) . . ?
O001 C00T C00V 117.3(3) . . ?
O001 C00T C00Z 120.4(3) . . ?
C00V C00T C00Z 122.2(3) . . ?
C015 C00U C00Q 117.9(3) . . ?
C015 C00U C00X 121.9(3) . . ?
C00Q C00U C00X 119.9(3) . . ?
C01E C00V C00T 119.3(3) . . ?
C00M C00W C00J 122.1(3) . . ?
C00B C00X C00U 126.1(3) . . ?
C00B C00X C018 118.5(3) . . ?
C00U C00X C018 115.4(3) . . ?
C012 C00Y C00I 121.0(3) . . ?
C00T C00Z C016 117.1(3) . . ?
C00T C00Z C00B 119.4(3) . . ?
C016 C00Z C00B 123.4(3) . . ?
C014 C010 C00H 121.0(3) . . ?
C01B C011 C00I 121.2(3) . . ?
C00Y C012 C00N 119.0(3) . . ?
C00C C013 C00R 118.7(3) . . ?
C010 C014 C00M 120.5(3) . . ?
C01G C015 C00U 121.6(3) . . ?
C01F C016 C00Z 121.5(3) . . ?
C00F C017 C01D 119.3(3) . . ?
O001 C018 C00X 113.2(3) . . ?
O004 C019 C00O 113.0(3) . . ?
C00S C01A C01G 122.1(3) . . ?
C00S C01A N3 118.9(3) . . ?
C01G C01A N3 118.9(3) . . ?
C00N C01B C011 119.3(3) . . ?
C01D C01C C00G 119.8(3) . . ?
C01C C01D C017 120.3(3) . . ?
C00V C01E C01F 120.1(3) . . ?
C016 C01F C01E 119.7(3) . . ?
C01A C01G C015 118.4(3) . . ?

loop_
_geom_bond_atom_site_label_1
_geom_bond_atom_site_label_2
_geom_bond_distance
_geom_bond_site_symmetry_2
_geom_bond_publ_flag
O001 C00T 1.374(4) . ?
O001 C018 1.427(4) . ?
O1 N4 1.219(4) . ?
O002 C00C 1.373(4) . ?
O002 C01I 1.423(5) . ?
O2 N3 1.221(4) . ?
O003 C00H 1.361(4) . ?
O003 C01H 1.421(5) . ?
N3 O006 1.223(4) . ?
N3 C01A 1.475(4) . ?
O004 C00F 1.371(4) . ?
O004 C019 1.431(4) . ?
N4 O005 1.226(4) . ?
N4 C00N 1.463(4) . ?
C00B C00X 1.344(5) . ?
C00B C00Z 1.470(4) . ?
C00B C00M 1.497(5) . ?
C00C C013 1.381(5) . ?
C00C C00K 1.389(5) . ?
C00D C00R 1.374(5) . ?
C00D C00L 1.398(5) . ?
C00D C00P 1.496(5) . ?
C00E C00G 1.397(5) . ?
C00E C00F 1.398(5) . ?
C00E C00P 1.466(5) . ?
C00F C017 1.380(5) . ?
C00G C01C 1.386(5) . ?
C00H C010 1.382(5) . ?
C00H C00J 1.387(5) . ?
C00I C011 1.399(4) . ?
C00I C00Y 1.407(5) . ?
C00I C00O 1.481(5) . ?
C00J C00W 1.384(5) . ?
C00K C00L 1.385(5) . ?
C00M C00W 1.381(5) . ?
C00M C014 1.398(5) . ?
C00N C01B 1.372(5) . ?
C00N C012 1.384(5) . ?
C00O C00P 1.352(5) . ?
C00O C019 1.512(5) . ?
C00Q C00S 1.388(5) . ?
C00Q C00U 1.398(5) . ?
C00R C013 1.386(5) . ?
C00S C01A 1.380(5) . ?
C00T C00V 1.384(5) . ?
C00T C00Z 1.395(5) . ?
C00U C015 1.397(5) . ?
C00U C00X 1.478(5) . ?
C00V C01E 1.383(5) . ?
C00X C018 1.513(5) . ?
C00Y C012 1.374(5) . ?
C00Z C016 1.398(5) . ?
C010 C014 1.378(5) . ?
C011 C01B 1.375(5) . ?
C015 C01G 1.388(5) . ?
C016 C01F 1.386(5) . ?
C017 C01D 1.385(5) . ?
C01A C01G 1.382(5) . ?
C01C C01D 1.382(5) . ?
C01E C01F 1.387(5) . ?

loop_
_geom_hbond_atom_site_label_D
_geom_hbond_atom_site_label_H
_geom_hbond_atom_site_label_A
_geom_hbond_distance_DH
_geom_hbond_distance_HA
_geom_hbond_distance_DA
_geom_hbond_angle_DHA
_geom_hbond_site_symmetry_A
_geom_hbond_publ_flag
C00K H00K O2 0.95 2.62 3.480(4) 150.0 2_746 yes
C00V H00V O003 0.95 2.59 3.288(4) 130.5 2_547 yes
C017 H017 O1 0.95 2.53 3.122(4) 120.9 2_656 yes
C01G H01J O002 0.95 2.57 3.213(4) 125.2 2_656 yes
